data_7245835
loop_
_publ_author_name
'Gugin, Nikita Y.'
'Virovets, Alexander V.'
'Peresypkina, Eugenia'
'Davydova, Elena I.'
'Timoshkin, Alexey Y.'

_publ_section_title
;
 Coordination polymers and molecular complexes of group 13 metal halides
 with bis-pyridylethane: comparison with rigid N-containing ligands
;
_journal_name_full CrystEngComm
_journal_paper_doi 10.1039/D2CE01063A
_journal_year 2022
_chemical_formula_moiety ' C24 H24 Al Br2 N4, Br'
_chemical_formula_sum 'C24 H24 Al Br3 N4'
_chemical_formula_weight 635.18
_chemical_properties_physical Air-sensitive,Moisture-sensitive
_space_group_crystal_system monoclinic
_space_group_IT_number 13
_space_group_name_Hall '-P 2yc'
_space_group_name_H-M_alt 'P 1 2/c 1'
_atom_sites_solution_hydrogens geom
_audit_creation_date 2021-04-19
_audit_creation_method
;
Olex2 1.3
(compiled 2020.11.12 svn.r5f609507 for OlexSys, GUI svn.r6272)
;
_audit_update_record
;
2022-07-27 deposited with the CCDC.	2022-10-20 downloaded from the CCDC.
;
_cell_angle_alpha 90
_cell_angle_beta 107.931(5)
_cell_angle_gamma 90
_cell_formula_units_Z 2
_cell_length_a 11.7677(5)
_cell_length_b 9.7423(7)
_cell_length_c 11.5702(6)
_cell_measurement_reflns_used 3267
_cell_measurement_temperature 80(2)
_cell_measurement_theta_max 31.4630
_cell_measurement_theta_min 2.6820
_cell_volume 1262.03(13)
_computing_cell_refinement 'CrysAlisPro 1.171.41.21a (Rigaku OD, 2019)'
_computing_data_collection 'CrysAlisPro 1.171.41.21a (Rigaku OD, 2019)'
_computing_data_reduction 'CrysAlisPro 1.171.41.21a (Rigaku OD, 2019)'
_computing_molecular_graphics 'Olex2 1.3 (Dolomanov et al., 2009)'
_computing_publication_material 'Olex2 1.3 (Dolomanov et al., 2009)'
_computing_structure_refinement 'SHELXL-2018/3 (Sheldrick, 2018)'
_computing_structure_solution SHELXS-2018
_diffrn_ambient_temperature 80(2)
_diffrn_detector 'pixel array detector'
_diffrn_detector_area_resol_mean 5.814
_diffrn_detector_type 'DECTIRS PILATUS 6M'
_diffrn_measured_fraction_theta_full 0.969
_diffrn_measured_fraction_theta_max 0.745
_diffrn_measurement_device_type '1-cycle diffractometer'
_diffrn_measurement_method \f-scans
_diffrn_radiation_probe x-ray
_diffrn_radiation_type synchrotron
_diffrn_radiation_wavelength 0.6888
_diffrn_reflns_av_R_equivalents 0.0418
_diffrn_reflns_av_unetI/netI 0.0316
_diffrn_reflns_Laue_measured_fraction_full 0.969
_diffrn_reflns_Laue_measured_fraction_max 0.745
_diffrn_reflns_limit_h_max 15
_diffrn_reflns_limit_h_min -15
_diffrn_reflns_limit_k_max 11
_diffrn_reflns_limit_k_min -12
_diffrn_reflns_limit_l_max 15
_diffrn_reflns_limit_l_min -15
_diffrn_reflns_number 8335
_diffrn_reflns_point_group_measured_fraction_full 0.969
_diffrn_reflns_point_group_measured_fraction_max 0.745
_diffrn_reflns_theta_full 24.411
_diffrn_reflns_theta_max 31.556
_diffrn_reflns_theta_min 1.763
_diffrn_source 'DESY PetraIII P11 beamline'
_exptl_absorpt_coefficient_mu 4.441
_exptl_absorpt_correction_T_max 1.00000
_exptl_absorpt_correction_T_min 0.49403
_exptl_absorpt_correction_type multi-scan
_exptl_absorpt_process_details
;
CrysAlisPro 1.171.41.21a (Rigaku Oxford Diffraction, 2019)
Empirical absorption correction using spherical harmonics,
 implemented in SCALE3 ABSPACK scaling algorithm.
;
_exptl_crystal_colour colourless
_exptl_crystal_colour_primary colourless
_exptl_crystal_density_diffrn 1.671
_exptl_crystal_description prism
_exptl_crystal_F_000 628
_exptl_crystal_size_max 0.18
_exptl_crystal_size_mid 0.08
_exptl_crystal_size_min 0.05
_refine_diff_density_max 1.548
_refine_diff_density_min -1.329
_refine_diff_density_rms 0.246
_refine_ls_extinction_method none
_refine_ls_goodness_of_fit_ref 1.088
_refine_ls_hydrogen_treatment constr
_refine_ls_matrix_type full
_refine_ls_number_parameters 186
_refine_ls_number_reflns 3459
_refine_ls_number_restraints 9
_refine_ls_restrained_S_all 1.091
_refine_ls_R_factor_all 0.0977
_refine_ls_R_factor_gt 0.0903
_refine_ls_shift/su_max 0.000
_refine_ls_shift/su_mean 0.000
_refine_ls_structure_factor_coef Fsqd
_refine_ls_weighting_details 'w=1/[\s^2^(Fo^2^)+(0.1226P)^2^+5.2609P] where P=(Fo^2^+2Fc^2^)/3'
_refine_ls_weighting_scheme calc
_refine_ls_wR_factor_gt 0.2379
_refine_ls_wR_factor_ref 0.2432
_reflns_Friedel_coverage 0.000
_reflns_number_gt 2948
_reflns_number_total 3459
_reflns_threshold_expression 'I > 2\s(I)'
_cod_data_source_file d2ce01063a2.cif
_cod_data_source_block ayt78
_cod_database_code 7245835
_shelx_shelxl_version_number 2018/3
_shelx_space_group_comment
;
The symmetry employed for this shelxl refinement is uniquely defined
by the following loop, which should always be used as a source of
symmetry information in preference to the above space-group names.
They are only intended as comments.
;
_shelx_estimated_absorpt_t_max 0.808
_shelx_estimated_absorpt_t_min 0.502
_olex2_refinement_description
;
1. Restrained distances
 Br1B-Al1 \\sim Br1A-Al1 \\sim Br1C-Al1
 with sigma of 0.02
2. Uiso/Uaniso restraints and constraints
: with sigma of 0.1 and sigma for terminal atoms of 0.2
3. Others
 Fixed Sof: Br1A(0.83) Br1B(0.11) Br1C(0.06) C6A(0.6) H6AA(0.6) H6AB(0.6)
 C7A(0.6) H7AA(0.6) H7AB(0.6) C6B(0.4) H6BA(0.4) H6BB(0.4) C7B(0.4) H7BA(0.4)
 H7BB(0.4) Br2A(0.19) Br2B(0.31)
4.a Secondary CH2 refined with riding coordinates:
 C6A(H6AA,H6AB), C7A(H7AA,H7AB), C6B(H6BA,H6BB), C7B(H7BA,H7BB)
4.b Aromatic/amide H refined with riding coordinates:
 C1(H1), C2(H2), C4(H4), C5(H5), C9(H9), C10(H10), C11(H11), C12(H12)
;
_olex2_submission_special_instructions 'No special instructions were received'

loop_
_space_group_symop_operation_xyz
'x, y, z'
'-x, y, -z+1/2'
'-x, -y, -z'
'x, -y, z-1/2'

loop_
_atom_site_label
_atom_site_type_symbol
_atom_site_fract_x
_atom_site_fract_y
_atom_site_fract_z
_atom_site_U_iso_or_equiv
_atom_site_adp_type
_atom_site_occupancy
_atom_site_site_symmetry_order
_atom_site_calc_flag
_atom_site_refinement_flags_posn
_atom_site_refinement_flags_adp
_atom_site_refinement_flags_occupancy
_atom_site_disorder_assembly
_atom_site_disorder_group
Br1A Br 1.01843(15) 0.7331(2) 0.04237(15) 0.0432(4) Uani 0.83 1 d D . P . .
Br1B Br 0.9807(9) 0.7206(17) 0.0258(8) 0.036(2) Uani 0.11 1 d D . P . .
Br1C Br 1.0594(14) 0.7555(16) 0.0560(11) 0.041(4) Uiso 0.06 1 d D . P . .
Al1 Al 1.000000 0.7248(3) 0.250000 0.0455(6) Uani 1 2 d DS T P . .
N1 N 0.8734(5) 0.5746(6) 0.2006(5) 0.0507(13) Uani 1 1 d . . . . .
N2 N 0.8675(5) -0.1293(6) 0.1999(5) 0.0461(12) Uani 1 1 d . . . . .
C1 C 0.8701(7) 0.4729(8) 0.2778(7) 0.0550(16) Uani 1 1 d . . . . .
H1 H 0.932680 0.467794 0.352682 0.066 Uiso 1 1 calc R U . . .
C2 C 0.7821(7) 0.3767(8) 0.2549(9) 0.0611(19) Uani 1 1 d . . . . .
H2 H 0.785333 0.306905 0.313223 0.073 Uiso 1 1 calc R U . . .
C3 C 0.6891(7) 0.3789(8) 0.1493(11) 0.072(3) Uani 1 1 d . . . . .
C4 C 0.6941(7) 0.4792(9) 0.0639(9) 0.068(2) Uani 1 1 d . . . . .
H4 H 0.634744 0.481805 -0.013283 0.081 Uiso 1 1 calc R U . . .
C5 C 0.7850(6) 0.5733(8) 0.0924(7) 0.0534(16) Uani 1 1 d . . . . .
H5 H 0.786333 0.640910 0.033723 0.064 Uiso 1 1 calc R U . . .
C6A C 0.5867(14) 0.2824(16) 0.1491(19) 0.058(3) Uani 0.6 1 d . . P A 1
H6AA H 0.510556 0.333991 0.126087 0.070 Uiso 0.6 1 calc R U P A 1
H6AB H 0.600183 0.244473 0.231591 0.070 Uiso 0.6 1 calc R U P A 1
C7A C 0.5783(9) 0.1609(12) 0.0560(12) 0.049(3) Uani 0.6 1 d . . P A 1
H7AA H 0.500343 0.113591 0.038264 0.059 Uiso 0.6 1 calc R U P A 1
H7AB H 0.586612 0.196499 -0.021166 0.059 Uiso 0.6 1 calc R U P A 1
C6B C 0.585(2) 0.280(3) 0.085(2) 0.062(6) Uani 0.4 1 d . . P A 2
H6BA H 0.507461 0.326523 0.074904 0.074 Uiso 0.4 1 calc R U P A 2
H6BB H 0.588910 0.257765 0.002462 0.074 Uiso 0.4 1 calc R U P A 2
C7B C 0.589(2) 0.164(3) 0.147(3) 0.082(7) Uani 0.4 1 d . . P A 2
H7BA H 0.508918 0.121326 0.125125 0.099 Uiso 0.4 1 calc R U P A 2
H7BB H 0.614766 0.184181 0.235335 0.099 Uiso 0.4 1 calc R U P A 2
C8 C 0.6819(8) 0.0604(9) 0.1169(12) 0.083(3) Uani 1 1 d . . . . .
C9 C 0.6722(8) -0.0539(9) 0.1839(10) 0.070(2) Uani 1 1 d . . . . .
H9 H 0.599983 -0.069592 0.202435 0.085 Uiso 1 1 calc R U . . .
C10 C 0.7647(6) -0.1448(8) 0.2243(7) 0.0521(16) Uani 1 1 d . . . . .
H10 H 0.755258 -0.221532 0.271161 0.063 Uiso 1 1 calc R U . . .
C11 C 0.8769(6) -0.0181(8) 0.1356(6) 0.0511(15) Uani 1 1 d . . . . .
H11 H 0.949623 -0.004677 0.117521 0.061 Uiso 1 1 calc R U . . .
C12 C 0.7876(7) 0.0785(8) 0.0937(8) 0.062(2) Uani 1 1 d . . . . .
H12 H 0.799816 0.156297 0.049399 0.074 Uiso 1 1 calc R U . . .
Br2A Br 0.500000 0.6475(10) 0.250000 0.096(4) Uani 0.38 2 d S T P . .
Br2B Br 0.5018(16) 0.6400(4) 0.2379(10) 0.0341(16) Uani 0.31 1 d . U P . .

loop_
_atom_site_aniso_label
_atom_site_aniso_U_11
_atom_site_aniso_U_22
_atom_site_aniso_U_33
_atom_site_aniso_U_23
_atom_site_aniso_U_13
_atom_site_aniso_U_12
Br1A 0.0424(12) 0.0459(6) 0.0414(6) -0.0047(5) 0.0132(6) -0.0040(9)
Br1B 0.035(5) 0.047(5) 0.026(3) -0.002(3) 0.010(3) 0.006(4)
Al1 0.0509(15) 0.0418(15) 0.0452(13) 0.000 0.0169(11) 0.000
N1 0.055(3) 0.048(3) 0.049(3) -0.004(2) 0.016(2) -0.003(2)
N2 0.049(3) 0.045(3) 0.046(3) -0.005(2) 0.018(2) 0.002(2)
C1 0.069(4) 0.046(4) 0.056(4) -0.006(3) 0.028(3) -0.004(3)
C2 0.059(4) 0.042(4) 0.088(6) -0.004(4) 0.032(4) 0.001(3)
C3 0.045(4) 0.040(4) 0.134(8) -0.013(5) 0.030(4) 0.004(3)
C4 0.046(4) 0.059(5) 0.090(6) -0.017(4) 0.011(4) 0.005(3)
C5 0.049(3) 0.051(4) 0.059(4) -0.008(3) 0.015(3) 0.003(3)
C6A 0.046(7) 0.043(8) 0.088(11) 0.006(8) 0.026(8) 0.002(5)
C7A 0.031(4) 0.041(7) 0.065(7) 0.024(5) -0.001(4) -0.002(4)
C6B 0.046(10) 0.064(15) 0.057(12) 0.000(11) -0.011(10) 0.001(8)
C7B 0.057(12) 0.09(2) 0.10(2) 0.018(15) 0.029(13) -0.013(12)
C8 0.049(4) 0.039(5) 0.151(10) -0.010(5) 0.016(5) -0.005(3)
C9 0.052(4) 0.056(5) 0.108(7) -0.014(5) 0.032(4) -0.009(3)
C10 0.049(3) 0.048(4) 0.062(4) -0.009(3) 0.021(3) -0.005(3)
C11 0.053(4) 0.051(4) 0.051(3) -0.008(3) 0.019(3) 0.000(3)
C12 0.054(4) 0.041(4) 0.082(5) -0.005(3) 0.008(4) -0.006(3)
Br2A 0.148(7) 0.055(5) 0.095(6) 0.000 0.054(4) 0.000
Br2B 0.0231(11) 0.0464(17) 0.033(4) 0.0057(12) 0.008(3) -0.0032(16)

loop_
_atom_type_symbol
_atom_type_description
_atom_type_scat_dispersion_real
_atom_type_scat_dispersion_imag
_atom_type_scat_source
C C 0.0032 0.0015 'International Tables Vol C Tables 4.2.6.8 and 6.1.1.4'
H H 0.0000 0.0000 'International Tables Vol C Tables 4.2.6.8 and 6.1.1.4'
N N 0.0060 0.0030 'International Tables Vol C Tables 4.2.6.8 and 6.1.1.4'
Al Al 0.0608 0.0485 'International Tables Vol C Tables 4.2.6.8 and 6.1.1.4'
Br Br -0.1745 2.4298 'International Tables Vol C Tables 4.2.6.8 and 6.1.1.4'

loop_
_geom_angle_atom_site_label_1
_geom_angle_atom_site_label_2
_geom_angle_atom_site_label_3
_geom_angle
_geom_angle_site_symmetry_1
_geom_angle_site_symmetry_3
_geom_angle_publ_flag
Br1C Br1A Al1 94.1(12) . . ?
Br1C Br1B Al1 81.2(10) . . ?
Br1A Br1C Br1B 5.2(11) . . ?
Br1A Br1C Al1 74.5(12) . . ?
Br1B Br1C Al1 77.4(10) . . ?
Br1A Al1 Br1A 176.29(17) 2_755 . ?
Br1A Al1 Br1B 170.3(2) 2_755 . ?
Br1A Al1 Br1B 10.1(2) . . ?
Br1A Al1 Br1B 10.1(2) 2_755 2_755 ?
Br1A Al1 Br1B 170.3(2) . 2_755 ?
Br1A Al1 Br1C 166.6(4) 2_755 . ?
Br1A Al1 Br1C 166.6(4) . 2_755 ?
Br1A Al1 Br1C 11.4(3) 2_755 2_755 ?
Br1A Al1 Br1C 11.4(3) . . ?
Br1B Al1 Br1B 178.1(8) 2_755 . ?
Br1B Al1 Br1C 159.2(5) . 2_755 ?
Br1B Al1 Br1C 21.4(4) 2_755 2_755 ?
Br1B Al1 Br1C 159.2(5) 2_755 . ?
Br1B Al1 Br1C 21.4(4) . . ?
Br1C Al1 Br1C 166.6(7) . 2_755 ?
N1 Al1 Br1A 91.18(18) . 2_755 ?
N1 Al1 Br1A 91.18(18) 2_755 . ?
N1 Al1 Br1A 91.48(18) . . ?
N1 Al1 Br1A 91.48(18) 2_755 2_755 ?
N1 Al1 Br1B 82.8(3) . . ?
N1 Al1 Br1B 95.9(4) . 2_755 ?
N1 Al1 Br1B 95.9(4) 2_755 . ?
N1 Al1 Br1B 82.8(3) 2_755 2_755 ?
N1 Al1 Br1C 87.5(4) . 2_755 ?
N1 Al1 Br1C 102.1(4) . . ?
N1 Al1 Br1C 102.1(4) 2_755 2_755 ?
N1 Al1 Br1C 87.5(4) 2_755 . ?
N1 Al1 N1 88.4(4) . 2_755 ?
N1 Al1 N2 177.8(3) . 2_765 ?
N1 Al1 N2 177.8(3) 2_755 1_565 ?
N1 Al1 N2 89.5(2) 2_755 2_765 ?
N1 Al1 N2 89.5(2) . 1_565 ?
N2 Al1 Br1A 88.03(16) 1_565 2_755 ?
N2 Al1 Br1A 89.40(17) 2_765 2_755 ?
N2 Al1 Br1A 88.03(16) 2_765 . ?
N2 Al1 Br1A 89.40(17) 1_565 . ?
N2 Al1 Br1B 84.3(4) 2_765 2_755 ?
N2 Al1 Br1B 84.3(4) 1_565 . ?
N2 Al1 Br1B 96.9(3) 1_565 2_755 ?
N2 Al1 Br1B 96.9(3) 2_765 . ?
N2 Al1 Br1C 77.2(4) 2_765 . ?
N2 Al1 Br1C 93.5(4) 2_765 2_755 ?
N2 Al1 Br1C 77.2(4) 1_565 2_755 ?
N2 Al1 Br1C 93.5(4) 1_565 . ?
N2 Al1 N2 92.6(3) 2_765 1_565 ?
C1 N1 Al1 120.7(5) . . ?
C1 N1 C5 115.8(7) . . ?
C5 N1 Al1 123.4(5) . . ?
C10 N2 Al1 121.4(5) . 1_545 ?
C10 N2 C11 116.4(6) . . ?
C11 N2 Al1 122.0(5) . 1_545 ?
N1 C1 H1 118.2 . . ?
N1 C1 C2 123.7(8) . . ?
C2 C1 H1 118.2 . . ?
C1 C2 H2 119.5 . . ?
C1 C2 C3 121.0(8) . . ?
C3 C2 H2 119.5 . . ?
C2 C3 C4 116.4(8) . . ?
C2 C3 C6A 113.9(12) . . ?
C2 C3 C6B 135.7(12) . . ?
C4 C3 C6A 129.2(11) . . ?
C4 C3 C6B 106.8(13) . . ?
C3 C4 H4 120.2 . . ?
C5 C4 C3 119.7(8) . . ?
C5 C4 H4 120.2 . . ?
N1 C5 C4 123.2(8) . . ?
N1 C5 H5 118.4 . . ?
C4 C5 H5 118.4 . . ?
C3 C6A H6AA 109.6 . . ?
C3 C6A H6AB 109.6 . . ?
C3 C6A C7A 110.2(12) . . ?
H6AA C6A H6AB 108.1 . . ?
C7A C6A H6AA 109.6 . . ?
C7A C6A H6AB 109.6 . . ?
C6A C7A H7AA 110.4 . . ?
C6A C7A H7AB 110.4 . . ?
H7AA C7A H7AB 108.6 . . ?
C8 C7A C6A 106.7(11) . . ?
C8 C7A H7AA 110.4 . . ?
C8 C7A H7AB 110.4 . . ?
C3 C6B H6BA 109.3 . . ?
C3 C6B H6BB 109.3 . . ?
H6BA C6B H6BB 108.0 . . ?
C7B C6B C3 111.6(19) . . ?
C7B C6B H6BA 109.3 . . ?
C7B C6B H6BB 109.3 . . ?
C6B C7B H7BA 109.8 . . ?
C6B C7B H7BB 109.8 . . ?
C6B C7B C8 109(2) . . ?
H7BA C7B H7BB 108.3 . . ?
C8 C7B H7BA 109.8 . . ?
C8 C7B H7BB 109.8 . . ?
C9 C8 C7A 125.0(9) . . ?
C9 C8 C7B 101.8(13) . . ?
C12 C8 C7A 117.8(10) . . ?
C12 C8 C7B 133.3(12) . . ?
C12 C8 C9 117.0(8) . . ?
C8 C9 H9 119.4 . . ?
C10 C9 C8 121.2(8) . . ?
C10 C9 H9 119.4 . . ?
N2 C10 C9 122.2(8) . . ?
N2 C10 H10 118.9 . . ?
C9 C10 H10 118.9 . . ?
N2 C11 H11 117.9 . . ?
N2 C11 C12 124.2(7) . . ?
C12 C11 H11 117.9 . . ?
C8 C12 C11 119.0(8) . . ?
C8 C12 H12 120.5 . . ?
C11 C12 H12 120.5 . . ?

loop_
_geom_bond_atom_site_label_1
_geom_bond_atom_site_label_2
_geom_bond_distance
_geom_bond_site_symmetry_2
_geom_bond_publ_flag
Br1A Br1C 0.508(15) . ?
Br1A Al1 2.4789(17) . ?
Br1B Br1C 0.947(19) . ?
Br1B Al1 2.533(10) . ?
Br1C Al1 2.566(11) . ?
Al1 N1 2.041(6) . ?
Al1 N1 2.041(6) 2_755 ?
Al1 N2 2.057(6) 2_765 ?
Al1 N2 2.057(6) 1_565 ?
N1 C1 1.343(9) . ?
N1 C5 1.359(9) . ?
N2 C10 1.332(9) . ?
N2 C11 1.339(9) . ?
C1 H1 0.9500 . ?
C1 C2 1.361(11) . ?
C2 H2 0.9500 . ?
C2 C3 1.367(14) . ?
C3 C4 1.404(14) . ?
C3 C6A 1.528(17) . ?
C3 C6B 1.56(2) . ?
C4 H4 0.9500 . ?
C4 C5 1.370(11) . ?
C5 H5 0.9500 . ?
C6A H6AA 0.9900 . ?
C6A H6AB 0.9900 . ?
C6A C7A 1.58(2) . ?
C7A H7AA 0.9900 . ?
C7A H7AB 0.9900 . ?
C7A C8 1.553(14) . ?
C6B H6BA 0.9900 . ?
C6B H6BB 0.9900 . ?
C6B C7B 1.34(4) . ?
C7B H7BA 0.9900 . ?
C7B H7BB 0.9900 . ?
C7B C8 1.60(3) . ?
C8 C9 1.382(15) . ?
C8 C12 1.363(13) . ?
C9 H9 0.9500 . ?
C9 C10 1.370(12) . ?
C10 H10 0.9500 . ?
C11 H11 0.9500 . ?
C11 C12 1.382(11) . ?
C12 H12 0.9500 . ?
